data_4305295
loop_
_publ_author_name
'Wai-Lun Man'
'Hoi-Ki Kwong'
'William W. Y. Lam'
'Jing Xiang'
'Tsz-Wing Wong'
'Wing-Hong Lam'
'Wing-Tak Wong'
'Shie-Ming Peng'
'Tai-Chu Lau'

_publ_contact_author_address
;
Department of Biology and Chemistry
City University of Hong Kong
Tat Chee Road,
Kowloon Tong, 
Hong Kong.
;
_publ_contact_author_email BHTCLAU@cityu.edu.hk
_publ_contact_author_fax (852)27887406
_publ_contact_author_name 'Prof. T. C. Lau'
_publ_contact_author_phone (852)27887811
_publ_section_title
;
General Synthesis of (Salen)ruthenium(III) Complexes via N...N Coupling
of (Salen)ruthenium(VI) Nitrides
;
_journal_name_full 'Inorganic Chemistry'
_journal_page_first 5936
_journal_page_last 5944
_journal_paper_doi 10.1021/ic800263n
_journal_volume 47
_journal_year 2008
_chemical_formula_moiety 'C32 H34 N4 O2 Ru, F6 P'
_chemical_formula_sum 'C32 H34 F6 N4 O2 P Ru'
_chemical_formula_weight 752.68
_space_group_IT_number 86
_symmetry_cell_setting tetragonal
_symmetry_Int_Tables_number 86
_symmetry_space_group_name_Hall '-P 4bc'
_symmetry_space_group_name_H-M 'P 42/n :2'
_audit_creation_date 'Mon Dec 29 12:43:04 2003'
_audit_creation_method 'from TEXRAY.INF file'
_cell_angle_alpha 90
_cell_angle_beta 90
_cell_angle_gamma 90
_cell_formula_units_Z 8
_cell_length_a 21.166(4)
_cell_length_b 21.166(4)
_cell_length_c 14.369(3)
_cell_measurement_reflns_used 39911
_cell_measurement_temperature 298(2)
_cell_measurement_theta_max 55.0
_cell_measurement_theta_min 1.9
_cell_volume 6437(2)
_computing_cell_refinement SMART
_computing_data_collection 'SMART (Bruker, 1998)'
_computing_data_reduction 'SAINT (Bruker, 1999)'
_computing_molecular_graphics 'ORTEP-II (Johnson, 1976)'
_computing_publication_material TEXSAN
_computing_structure_refinement 'TEXSAN (Molecular Structure Corporation, 1992)'
_computing_structure_solution 'SIR92 (Altomare et al., 1994)'
_diffrn_ambient_temperature 298(2)
_diffrn_measured_fraction_theta_full 1.03
_diffrn_measured_fraction_theta_max 1.03
_diffrn_measurement_device 'Bruker SMART 1K CCD Detector'
_diffrn_measurement_method '\w scans'
_diffrn_orient_matrix_UB_11 0.00000
_diffrn_orient_matrix_UB_12 0.00000
_diffrn_orient_matrix_UB_13 0.00000
_diffrn_orient_matrix_UB_21 0.00000
_diffrn_orient_matrix_UB_22 0.00000
_diffrn_orient_matrix_UB_23 0.00000
_diffrn_orient_matrix_UB_31 0.00000
_diffrn_orient_matrix_UB_32 0.00000
_diffrn_orient_matrix_UB_33 0.00000
_diffrn_radiation_detector 'Bruker SMART 1K CCD Detector'
_diffrn_radiation_monochromator graphite
_diffrn_radiation_source 'X-ray tube'
_diffrn_radiation_type MoK\a
_diffrn_radiation_wavelength 0.7107
_diffrn_reflns_av_R_equivalents 0.051
_diffrn_reflns_limit_h_max 26
_diffrn_reflns_limit_h_min -27
_diffrn_reflns_limit_k_max 27
_diffrn_reflns_limit_k_min -24
_diffrn_reflns_limit_l_max 18
_diffrn_reflns_limit_l_min -17
_diffrn_reflns_number 39911
_diffrn_reflns_reduction_process SAINT
_diffrn_reflns_theta_full 27.52
_diffrn_reflns_theta_max 27.52
_diffrn_standards_decay_% 0.00
_diffrn_standards_interval_count 0
_diffrn_standards_number 0
_exptl_absorpt_coefficient_mu 0.608
_exptl_absorpt_correction_T_max 0.989
_exptl_absorpt_correction_T_min 0.936
_exptl_absorpt_correction_type multi-scan
_exptl_absorpt_process_details 'SADABS (Sheldrick, 1997)'
_exptl_crystal_colour 'dark red'
_exptl_crystal_density_diffrn 1.553
_exptl_crystal_density_method 'not measured'
_exptl_crystal_description rod
_exptl_crystal_F_000 3064.00
_exptl_crystal_size_max 0.450
_exptl_crystal_size_mid 0.080
_exptl_crystal_size_min 0.060
_refine_diff_density_max 0.66
_refine_diff_density_min -0.42
_refine_ls_extinction_method none
_refine_ls_goodness_of_fit_ref 1.197
_refine_ls_hydrogen_treatment constr
_refine_ls_matrix_type full
_refine_ls_number_parameters 415
_refine_ls_number_reflns 3300
_refine_ls_number_restraints 0
_refine_ls_R_factor_gt 0.0510
_refine_ls_shift/su_max 0.0010
_refine_ls_structure_factor_coef F
_refine_ls_weighting_details 'calc w=1/[(\s)^2^(Fo)+0.0005(Fo)^2^]'
_refine_ls_weighting_scheme sigma
_refine_ls_wR_factor_ref 0.0523
_reflns_number_gt 3300
_reflns_number_total 7614
_reflns_threshold_expression I>2.0\s(I)
_cod_data_source_file ic800263n-file002_3.cif
_cod_data_source_block compound_6
_cod_depositor_comments
;
The following automatic conversions were performed:

'_atom_site_thermal_displace_type' tag value 'Uij' was replaced with
'Uani' value 80 times.

Automatic conversion script
Id: cif_fix_values 1646 2011-03-28 12:23:43Z adriana 

The following automatic conversions were performed:
data name '_geom_hbond_atom_stie_label_d' replaced with
'_geom_hbond_atom_site_label_D' as specified in the replacement file
'/home/antanas/src/cod-tools/trunk/data/replacement-values/replacement_tags.lst'.

data
name '_geom_hbond_atom_stie_label_h' replaced with
'_geom_hbond_atom_site_label_H' as specified in the replacement file
'/home/antanas/src/cod-tools/trunk/data/replacement-values/replacement_tags.lst'.

data
name '_geom_hbond_atom_stie_label_a' replaced with
'_geom_hbond_atom_site_label_A' as specified in the replacement file
'/home/antanas/src/cod-tools/trunk/data/replacement-values/replacement_tags.lst'.

data
name '_geom_hbond_stie_symmetry_a' replaced with
'_geom_hbond_site_symmetry_A' as specified in the replacement file
'/home/antanas/src/cod-tools/trunk/data/replacement-values/replacement_tags.lst'.

Automatic conversion script
Id: cif_correct_tags 5005 2017-03-03 11:38:54Z antanas 
;
_cod_original_cell_volume 6437(1)
_cod_original_sg_symbol_H-M 'P 42/n '
_cod_original_formula_sum 'C32 H34 F6 N4 O2 P Ru '
_cod_database_code 4305295

loop_
_symmetry_equiv_pos_as_xyz
'   +x,   +y,   +z'
'1/2-x,1/2-y,   +z'
'   -y,1/2+x,1/2+z'
'1/2+y,   -x,1/2+z'
'   -x,   -y,   -z'
'1/2+x,1/2+y,   -z'
'   +y,1/2-x,1/2-z'
'1/2-y,   +x,1/2-z'

loop_
_atom_site_aniso_label
_atom_site_aniso_U_11
_atom_site_aniso_U_22
_atom_site_aniso_U_33
_atom_site_aniso_U_12
_atom_site_aniso_U_13
_atom_site_aniso_U_23
Ru(1) 0.0354(3) 0.0451(4) 0.0478(3) -0.0043(3) 0.0043(3) -0.0078(3)
P(1) 0.066(2) 0.086(2) 0.083(2) -0.001(1) 0.001(2) -0.028(2)
F(1) 0.236(9) 0.176(8) 0.33(1) 0.110(7) -0.169(10) -0.080(9)
F(2) 0.27(1) 0.199(8) 0.181(8) -0.099(8) 0.124(8) -0.063(7)
F(3) 0.117(5) 0.141(5) 0.141(5) -0.030(4) -0.010(4) -0.058(4)
F(4) 0.27(1) 0.217(9) 0.24(1) 0.147(8) -0.081(9) -0.008(8)
F(5) 0.224(9) 0.239(9) 0.150(7) -0.116(8) 0.092(7) -0.087(7)
F(6) 0.147(6) 0.184(7) 0.163(6) -0.051(5) 0.020(5) -0.115(6)
O(1) 0.044(3) 0.040(3) 0.083(4) -0.002(2) 0.024(3) -0.007(3)
O(2) 0.038(3) 0.057(3) 0.050(3) 0.004(2) 0.003(2) 0.001(2)
N(1) 0.043(3) 0.045(4) 0.052(4) -0.006(3) 0.012(3) -0.012(3)
N(2) 0.040(3) 0.075(5) 0.047(4) 0.009(3) 0.000(3) 0.009(3)
N(3) 0.039(3) 0.040(3) 0.054(3) -0.002(2) 0.003(3) 0.001(3)
N(4) 0.059(5) 0.155(8) 0.082(5) -0.040(5) 0.018(4) -0.049(5)
C(1) 0.039(4) 0.043(4) 0.059(5) -0.004(3) -0.006(4) -0.018(4)
C(2) 0.048(4) 0.046(4) 0.076(6) -0.008(4) 0.000(4) -0.012(4)
C(3) 0.067(5) 0.050(5) 0.081(6) -0.003(4) -0.007(5) 0.003(5)
C(4) 0.059(5) 0.071(6) 0.101(7) 0.020(5) 0.008(5) 0.011(5)
C(5) 0.049(5) 0.076(6) 0.101(7) 0.017(4) 0.009(5) 0.003(6)
C(6) 0.049(4) 0.053(4) 0.055(5) 0.000(3) -0.001(4) -0.008(4)
C(7) 0.041(4) 0.056(5) 0.060(5) 0.001(4) 0.011(4) -0.013(4)
C(8) 0.075(6) 0.057(5) 0.138(9) 0.010(5) 0.058(6) 0.020(6)
C(9) 0.064(5) 0.089(6) 0.087(6) 0.005(4) 0.045(5) 0.011(6)
C(10) 0.082(7) 0.098(8) 0.16(1) 0.006(6) 0.069(7) 0.029(7)
C(11) 0.121(9) 0.19(1) 0.19(1) 0.073(9) 0.116(10) 0.12(1)
C(12) 0.061(5) 0.083(6) 0.073(6) 0.002(4) 0.015(4) 0.022(5)
C(13) 0.081(7) 0.18(1) 0.133(9) 0.059(7) 0.068(7) 0.104(8)
C(14) 0.056(5) 0.064(5) 0.054(5) 0.003(4) 0.006(4) 0.020(4)
C(15) 0.040(4) 0.056(5) 0.051(4) 0.005(4) 0.001(4) 0.001(4)
C(16) 0.057(5) 0.067(5) 0.070(6) 0.008(4) 0.002(4) 0.023(4)
C(17) 0.060(5) 0.063(5) 0.090(6) 0.012(4) -0.004(5) 0.013(5)
C(18) 0.037(4) 0.072(5) 0.069(5) 0.005(4) 0.000(4) 0.001(5)
C(19) 0.042(4) 0.066(5) 0.048(5) 0.001(4) 0.003(4) 0.008(4)
C(20) 0.035(4) 0.049(4) 0.047(5) 0.000(3) -0.008(3) -0.001(3)
C(21) 0.050(4) 0.049(4) 0.047(4) -0.010(3) 0.003(4) -0.001(4)
C(22) 0.057(5) 0.064(5) 0.075(6) -0.009(4) -0.005(5) 0.017(5)
C(23) 0.047(5) 0.076(6) 0.124(8) -0.019(4) -0.021(5) 0.014(6)
C(24) 0.065(6) 0.060(6) 0.144(9) -0.029(5) -0.005(6) 0.004(6)
C(25) 0.070(6) 0.040(5) 0.165(10) -0.013(4) 0.014(7) -0.017(6)
C(26) 0.055(5) 0.047(5) 0.108(7) -0.004(4) 0.013(5) -0.012(5)
C(27) 0.076(7) 0.100(8) 0.073(6) -0.032(6) -0.001(6) -0.023(6)
C(28) 0.18(1) 0.108(9) 0.118(10) -0.010(9) -0.07(1) -0.019(8)
C(29) 0.13(2) 0.22(2) 0.19(2) 0.04(1) -0.09(2) -0.08(2)
C(30) 0.08(1) 0.36(4) 0.23(3) 0.00(2) -0.01(1) -0.08(3)
C(31) 0.11(1) 0.25(2) 0.18(2) -0.11(1) 0.01(1) -0.01(1)
C(32) 0.13(1) 0.118(10) 0.123(10) -0.056(9) -0.017(8) 0.001(8)

loop_
_atom_site_label
_atom_site_fract_x
_atom_site_fract_y
_atom_site_fract_z
_atom_site_U_iso_or_equiv
_atom_site_thermal_displace_type
_atom_site_calc_flag
_atom_site_calc_attached_atom
Ru(1) 0.46984(2) -0.00286(2) 0.16849(4) 0.0428(2) Uani ? ?
P(1) 0.5668(1) -0.1521(1) 0.5322(2) 0.0783(9) Uani ? ?
F(1) 0.5182(4) -0.1049(4) 0.5039(8) 0.249(5) Uani ? ?
F(2) 0.5255(5) -0.1679(4) 0.6135(6) 0.216(4) Uani ? ?
F(3) 0.5332(3) -0.2014(3) 0.4678(4) 0.133(3) Uani ? ?
F(4) 0.6131(5) -0.1998(4) 0.5626(7) 0.245(5) Uani ? ?
F(5) 0.6115(4) -0.1377(4) 0.4548(5) 0.204(4) Uani ? ?
F(6) 0.5963(3) -0.0993(3) 0.5914(5) 0.165(3) Uani ? ?
O(1) 0.4714(2) 0.0781(2) 0.0930(3) 0.056(2) Uani ? ?
O(2) 0.5564(2) -0.0280(2) 0.1217(3) 0.048(1) Uani ? ?
N(1) 0.3849(2) 0.0164(3) 0.2209(4) 0.047(2) Uani ? ?
N(2) 0.4635(3) -0.0785(3) 0.2478(4) 0.054(2) Uani ? ?
N(3) 0.4332(2) -0.0470(2) 0.0474(4) 0.044(2) Uani ? ?
N(4) 0.5095(3) 0.0488(4) 0.2806(5) 0.098(3) Uani ? ?
C(1) 0.4289(3) 0.1238(3) 0.0993(5) 0.047(2) Uani ? ?
C(2) 0.4407(3) 0.1788(3) 0.0480(5) 0.056(2) Uani ? ?
C(3) 0.3985(4) 0.2288(3) 0.0497(6) 0.066(3) Uani ? ?
C(4) 0.3438(4) 0.2264(4) 0.1010(7) 0.077(3) Uani ? ?
C(5) 0.3319(4) 0.1731(4) 0.1514(6) 0.076(3) Uani ? ?
C(6) 0.3728(3) 0.1201(3) 0.1534(5) 0.052(2) Uani ? ?
C(7) 0.3539(3) 0.0680(3) 0.2081(5) 0.052(2) Uani ? ?
C(8) 0.3603(4) -0.0344(4) 0.2799(7) 0.090(3) Uani ? ?
C(9) 0.3022(4) -0.0266(4) 0.3327(6) 0.080(3) Uani ? ?
C(10) 0.2837(5) -0.0837(5) 0.3875(8) 0.113(4) Uani ? ?
C(11) 0.3286(6) -0.1273(6) 0.4140(9) 0.168(6) Uani ? ?
C(12) 0.3885(4) -0.1347(4) 0.3614(6) 0.072(3) Uani ? ?
C(13) 0.4053(5) -0.0785(6) 0.3062(7) 0.130(5) Uani ? ?
C(14) 0.5045(4) -0.1229(4) 0.2541(5) 0.058(3) Uani ? ?
C(15) 0.5630(3) -0.1267(3) 0.2034(5) 0.049(2) Uani ? ?
C(16) 0.6005(4) -0.1812(4) 0.2212(6) 0.065(3) Uani ? ?
C(17) 0.6570(4) -0.1907(4) 0.1769(6) 0.071(3) Uani ? ?
C(18) 0.6811(3) -0.1437(4) 0.1226(5) 0.059(2) Uani ? ?
C(19) 0.6471(3) -0.0895(3) 0.1049(5) 0.052(2) Uani ? ?
C(20) 0.5862(3) -0.0803(3) 0.1436(5) 0.044(2) Uani ? ?
C(21) 0.3792(3) -0.0887(3) 0.0535(5) 0.048(2) Uani ? ?
C(22) 0.3189(4) -0.0644(4) 0.0473(6) 0.066(3) Uani ? ?
C(23) 0.2672(4) -0.1029(4) 0.0631(7) 0.082(3) Uani ? ?
C(24) 0.2759(4) -0.1648(4) 0.0814(7) 0.090(3) Uani ? ?
C(25) 0.3355(4) -0.1895(4) 0.0867(8) 0.092(3) Uani ? ?
C(26) 0.3875(3) -0.1510(4) 0.0740(6) 0.070(3) Uani ? ?
C(27) 0.5779(5) 0.0552(5) 0.2835(7) 0.083(4) Uani ? ?
C(28) 0.6144(8) 0.0139(6) 0.3326(9) 0.136(6) Uani ? ?
C(29) 0.6804(10) 0.020(1) 0.330(1) 0.18(1) Uani ? ?
C(30) 0.704(1) 0.064(1) 0.272(2) 0.22(1) Uani ? ?
C(31) 0.6702(8) 0.1051(10) 0.224(1) 0.177(8) Uani ? ?
C(32) 0.6058(6) 0.0999(6) 0.2291(8) 0.125(5) Uani ? ?
H(1) 0.4780 0.1819 0.0116 0.0676 Uani ? ?
H(2) 0.4076 0.2657 0.0145 0.0796 Uani ? ?
H(3) 0.3151 0.2609 0.1015 0.0924 Uani ? ?
H(4) 0.2941 0.1713 0.1871 0.0907 Uani ? ?
H(5) 0.3142 0.0714 0.2386 0.0626 Uani ? ?
H(6) 0.3424 -0.0588 0.2309 0.1079 Uani ? ?
H(7) 0.3077 0.0077 0.3746 0.0956 Uani ? ?
H(8) 0.2691 -0.0170 0.2904 0.0956 Uani ? ?
H(9) 0.2644 -0.0688 0.4430 0.1358 Uani ? ?
H(10) 0.2534 -0.1058 0.3512 0.1358 Uani ? ?
H(11) 0.3402 -0.1170 0.4760 0.2018 Uani ? ?
H(12) 0.3084 -0.1673 0.4130 0.2018 Uani ? ?
H(13) 0.4215 -0.1428 0.4044 0.0868 Uani ? ?
H(14) 0.3842 -0.1696 0.3204 0.0868 Uani ? ?
H(15) 0.4224 -0.0547 0.3563 0.1560 Uani ? ?
H(16) 0.4954 -0.1563 0.2962 0.0698 Uani ? ?
H(17) 0.5861 -0.2117 0.2649 0.0776 Uani ? ?
H(18) 0.6790 -0.2295 0.1838 0.0853 Uani ? ?
H(19) 0.7220 -0.1484 0.0965 0.0713 Uani ? ?
H(20) 0.6648 -0.0578 0.0662 0.0625 Uani ? ?
H(21) 0.3129 -0.0212 0.0322 0.0786 Uani ? ?
H(22) 0.2257 -0.0857 0.0610 0.0988 Uani ? ?
H(23) 0.2403 -0.1914 0.0906 0.1077 Uani ? ?
H(24) 0.3412 -0.2332 0.0992 0.1100 Uani ? ?
H(25) 0.4289 -0.1680 0.0795 0.0839 Uani ? ?
H(26) 0.5952 -0.0186 0.3684 0.1631 Uani ? ?
H(27) 0.7071 -0.0063 0.3667 0.2166 Uani ? ?
H(28) 0.7483 0.0656 0.2653 0.2654 Uani ? ?
H(29) 0.6899 0.1370 0.1879 0.2126 Uani ? ?
H(30) 0.5802 0.1279 0.1939 0.1503 Uani ? ?
H(31) 0.4229 -0.0169 0.0092 0.0531 Uani ? ?
H(32) 0.4639 -0.0691 0.0236 0.0531 Uani ? ?
H(33) 0.4936 0.0866 0.2788 0.1182 Uani ? ?
H(34) 0.4979 0.0302 0.3319 0.1182 Uani ? ?

loop_
_atom_type_symbol
_atom_type_oxidation_number
_atom_type_number_in_cell
_atom_type_scat_dispersion_real
_atom_type_scat_dispersion_imag
_atom_type_scat_source
Ru 0 8 -1.259 0.836 'International Tables'
P 0 8 0.102 0.094 'International Tables'
F 0 48 0.017 0.010 'International Tables'
C 0 256 0.003 0.002 'International Tables'
N 0 32 0.006 0.003 'International Tables'
O 0 16 0.011 0.006 'International Tables'
H 0 272 0.000 0.000 'International Tables'

loop_
_geom_angle_atom_site_label_1
_geom_angle_atom_site_label_2
_geom_angle_atom_site_label_3
_geom_angle
_geom_angle_site_symmetry_1
_geom_angle_site_symmetry_2
_geom_angle_site_symmetry_3
_geom_angle_publ_flag
O(1) Ru(1) O(2) 91.7(2) ? ? ? yes
O(1) Ru(1) N(1) 92.6(2) ? ? ? yes
O(1) Ru(1) N(2) 175.7(2) ? ? ? yes
O(1) Ru(1) N(3) 86.6(2) ? ? ? yes
O(1) Ru(1) N(4) 88.0(3) ? ? ? yes
O(2) Ru(1) N(1) 175.7(2) ? ? ? yes
O(2) Ru(1) N(2) 92.3(2) ? ? ? yes
O(2) Ru(1) N(3) 86.7(2) ? ? ? yes
O(2) Ru(1) N(4) 91.7(2) ? ? ? yes
N(1) Ru(1) N(2) 83.4(2) ? ? ? yes
N(1) Ru(1) N(3) 94.0(2) ? ? ? yes
N(1) Ru(1) N(4) 88.0(2) ? ? ? yes
N(2) Ru(1) N(3) 95.2(2) ? ? ? yes
N(2) Ru(1) N(4) 90.4(3) ? ? ? yes
N(3) Ru(1) N(4) 174.2(3) ? ? ? yes
F(1) P(1) F(2) 87.6(6) ? ? ? yes
F(1) P(1) F(3) 88.4(4) ? ? ? yes
F(1) P(1) F(4) 177.8(7) ? ? ? yes
F(1) P(1) F(5) 95.6(6) ? ? ? yes
F(1) P(1) F(6) 86.8(4) ? ? ? yes
F(2) P(1) F(3) 92.7(4) ? ? ? yes
F(2) P(1) F(4) 90.3(6) ? ? ? yes
F(2) P(1) F(5) 176.4(6) ? ? ? yes
F(2) P(1) F(6) 88.2(4) ? ? ? yes
F(3) P(1) F(4) 91.2(5) ? ? ? yes
F(3) P(1) F(5) 89.1(4) ? ? ? yes
F(3) P(1) F(6) 175.0(4) ? ? ? yes
F(4) P(1) F(5) 86.5(6) ? ? ? yes
F(4) P(1) F(6) 93.7(5) ? ? ? yes
F(5) P(1) F(6) 90.3(4) ? ? ? yes
Ru(1) O(1) C(1) 124.7(4) ? ? ? yes
Ru(1) O(2) C(20) 125.2(4) ? ? ? yes
Ru(1) N(1) C(7) 125.4(5) ? ? ? yes
Ru(1) N(1) C(8) 113.0(4) ? ? ? yes
C(7) N(1) C(8) 121.6(6) ? ? ? yes
Ru(1) N(2) C(13) 112.4(5) ? ? ? yes
Ru(1) N(2) C(14) 126.2(5) ? ? ? yes
C(13) N(2) C(14) 121.3(7) ? ? ? yes
Ru(1) N(3) C(21) 120.5(4) ? ? ? yes
Ru(1) N(3) H(31) 106.6 ? ? ? no
Ru(1) N(3) H(32) 106.6 ? ? ? no
C(21) N(3) H(31) 106.6 ? ? ? no
C(21) N(3) H(32) 106.6 ? ? ? no
H(31) N(3) H(32) 109.5 ? ? ? no
Ru(1) N(4) C(27) 117.6(5) ? ? ? yes
Ru(1) N(4) H(33) 107.4 ? ? ? no
Ru(1) N(4) H(34) 107.4 ? ? ? no
C(27) N(4) H(33) 107.4 ? ? ? no
C(27) N(4) H(34) 107.4 ? ? ? no
H(33) N(4) H(34) 109.5 ? ? ? no
O(1) C(1) C(2) 116.7(6) ? ? ? yes
O(1) C(1) C(6) 124.4(6) ? ? ? yes
C(2) C(1) C(6) 118.9(6) ? ? ? yes
C(1) C(2) C(3) 120.7(7) ? ? ? yes
C(1) C(2) H(1) 119.6 ? ? ? no
C(3) C(2) H(1) 119.6 ? ? ? no
C(2) C(3) C(4) 121.6(7) ? ? ? yes
C(2) C(3) H(2) 119.2 ? ? ? no
C(4) C(3) H(2) 119.2 ? ? ? no
C(3) C(4) C(5) 118.1(7) ? ? ? yes
C(3) C(4) H(3) 120.9 ? ? ? no
C(5) C(4) H(3) 120.9 ? ? ? no
C(4) C(5) C(6) 123.5(7) ? ? ? yes
C(4) C(5) H(4) 118.2 ? ? ? no
C(6) C(5) H(4) 118.2 ? ? ? no
C(1) C(6) C(5) 117.1(7) ? ? ? yes
C(1) C(6) C(7) 125.8(6) ? ? ? yes
C(5) C(6) C(7) 117.1(7) ? ? ? yes
N(1) C(7) C(6) 126.7(6) ? ? ? yes
N(1) C(7) H(5) 116.7 ? ? ? no
C(6) C(7) H(5) 116.7 ? ? ? no
N(1) C(8) C(9) 121.2(7) ? ? ? yes
N(1) C(8) C(13) 114.0(7) ? ? ? yes
N(1) C(8) H(6) 96.4 ? ? ? no
C(9) C(8) C(13) 121.1(8) ? ? ? yes
C(9) C(8) H(6) 96.4 ? ? ? no
C(13) C(8) H(6) 96.4 ? ? ? no
C(8) C(9) C(10) 113.8(7) ? ? ? yes
C(8) C(9) H(7) 108.4 ? ? ? no
C(8) C(9) H(8) 108.4 ? ? ? no
C(10) C(9) H(7) 108.4 ? ? ? no
C(10) C(9) H(8) 108.4 ? ? ? no
H(7) C(9) H(8) 109.5 ? ? ? no
C(9) C(10) C(11) 120.3(8) ? ? ? yes
C(9) C(10) H(9) 106.7 ? ? ? no
C(9) C(10) H(10) 106.7 ? ? ? no
C(11) C(10) H(9) 106.7 ? ? ? no
C(11) C(10) H(10) 106.7 ? ? ? no
H(9) C(10) H(10) 109.5 ? ? ? no
C(10) C(11) C(12) 121.3(9) ? ? ? yes
C(10) C(11) H(11) 106.4 ? ? ? no
C(10) C(11) H(12) 106.4 ? ? ? no
C(12) C(11) H(11) 106.4 ? ? ? no
C(12) C(11) H(12) 106.4 ? ? ? no
H(11) C(11) H(12) 109.5 ? ? ? no
C(11) C(12) C(13) 113.3(8) ? ? ? yes
C(11) C(12) H(13) 108.5 ? ? ? no
C(11) C(12) H(14) 108.5 ? ? ? no
C(13) C(12) H(13) 108.5 ? ? ? no
C(13) C(12) H(14) 108.5 ? ? ? no
H(13) C(12) H(14) 109.5 ? ? ? no
N(2) C(13) C(8) 114.5(7) ? ? ? yes
N(2) C(13) C(12) 120.1(8) ? ? ? yes
N(2) C(13) H(15) 96.5 ? ? ? no
C(8) C(13) C(12) 121.6(8) ? ? ? yes
C(8) C(13) H(15) 96.5 ? ? ? no
C(12) C(13) H(15) 96.5 ? ? ? no
N(2) C(14) C(15) 126.0(7) ? ? ? yes
N(2) C(14) H(16) 117.0 ? ? ? no
C(15) C(14) H(16) 117.0 ? ? ? no
C(14) C(15) C(16) 115.8(7) ? ? ? yes
C(14) C(15) C(20) 125.1(6) ? ? ? yes
C(16) C(15) C(20) 119.0(7) ? ? ? yes
C(15) C(16) C(17) 121.4(7) ? ? ? yes
C(15) C(16) H(17) 119.3 ? ? ? no
C(17) C(16) H(17) 119.3 ? ? ? no
C(16) C(17) C(18) 119.1(7) ? ? ? yes
C(16) C(17) H(18) 120.5 ? ? ? no
C(18) C(17) H(18) 120.5 ? ? ? no
C(17) C(18) C(19) 121.2(7) ? ? ? yes
C(17) C(18) H(19) 119.4 ? ? ? no
C(19) C(18) H(19) 119.4 ? ? ? no
C(18) C(19) C(20) 121.1(7) ? ? ? yes
C(18) C(19) H(20) 119.4 ? ? ? no
C(20) C(19) H(20) 119.4 ? ? ? no
O(2) C(20) C(15) 125.0(6) ? ? ? yes
O(2) C(20) C(19) 117.3(6) ? ? ? yes
C(15) C(20) C(19) 117.7(6) ? ? ? yes
N(3) C(21) C(22) 120.0(6) ? ? ? yes
N(3) C(21) C(26) 120.1(6) ? ? ? yes
C(22) C(21) C(26) 119.6(6) ? ? ? yes
C(21) C(22) C(23) 120.2(7) ? ? ? yes
C(21) C(22) H(21) 119.9 ? ? ? no
C(23) C(22) H(21) 119.9 ? ? ? no
C(22) C(23) C(24) 119.7(8) ? ? ? yes
C(22) C(23) H(22) 120.1 ? ? ? no
C(24) C(23) H(22) 120.1 ? ? ? no
C(23) C(24) C(25) 120.5(8) ? ? ? yes
C(23) C(24) H(23) 119.8 ? ? ? no
C(25) C(24) H(23) 119.8 ? ? ? no
C(24) C(25) C(26) 120.2(8) ? ? ? yes
C(24) C(25) H(24) 119.9 ? ? ? no
C(26) C(25) H(24) 119.9 ? ? ? no
C(21) C(26) C(25) 119.8(7) ? ? ? yes
C(21) C(26) H(25) 120.1 ? ? ? no
C(25) C(26) H(25) 120.1 ? ? ? no
N(4) C(27) C(28) 121(1) ? ? ? yes
N(4) C(27) C(32) 118(1) ? ? ? yes
C(28) C(27) C(32) 119(1) ? ? ? yes
C(27) C(28) C(29) 119(1) ? ? ? yes
C(27) C(28) H(26) 120.2 ? ? ? no
C(29) C(28) H(26) 120.2 ? ? ? no
C(28) C(29) C(30) 116(2) ? ? ? yes
C(28) C(29) H(27) 121.8 ? ? ? no
C(30) C(29) H(27) 121.8 ? ? ? no
C(29) C(30) C(31) 125(2) ? ? ? yes
C(29) C(30) H(28) 117.1 ? ? ? no
C(31) C(30) H(28) 117.1 ? ? ? no
C(30) C(31) C(32) 117(1) ? ? ? yes
C(30) C(31) H(29) 121.5 ? ? ? no
C(32) C(31) H(29) 121.5 ? ? ? no
C(27) C(32) C(31) 121(1) ? ? ? yes
C(27) C(32) H(30) 119.4 ? ? ? no
C(31) C(32) H(30) 119.4 ? ? ? no

loop_
_geom_bond_atom_site_label_1
_geom_bond_atom_site_label_2
_geom_bond_distance
_geom_bond_site_symmetry_1
_geom_bond_site_symmetry_2
_geom_bond_publ_flag
Ru(1) O(1) 2.029(4) ? ? yes
Ru(1) O(2) 2.023(4) ? ? yes
Ru(1) N(1) 1.990(5) ? ? yes
Ru(1) N(2) 1.970(6) ? ? yes
Ru(1) N(3) 2.122(5) ? ? yes
Ru(1) N(4) 2.120(7) ? ? yes
P(1) F(1) 1.492(7) ? ? yes
P(1) F(2) 1.497(7) ? ? yes
P(1) F(3) 1.566(6) ? ? yes
P(1) F(4) 1.472(7) ? ? yes
P(1) F(5) 1.491(7) ? ? yes
P(1) F(6) 1.537(6) ? ? yes
O(1) C(1) 1.324(7) ? ? yes
O(2) C(20) 1.313(7) ? ? yes
N(1) C(7) 1.289(8) ? ? yes
N(1) C(8) 1.465(9) ? ? yes
N(2) C(13) 1.490(9) ? ? yes
N(2) C(14) 1.282(8) ? ? yes
N(3) C(21) 1.446(8) ? ? yes
N(3) H(31) 0.870 ? ? no
N(3) H(32) 0.870 ? ? no
N(4) C(27) 1.45(1) ? ? yes
N(4) H(33) 0.870 ? ? no
N(4) H(34) 0.870 ? ? no
C(1) C(2) 1.402(9) ? ? yes
C(1) C(6) 1.421(9) ? ? yes
C(2) C(3) 1.385(9) ? ? yes
C(2) H(1) 0.950 ? ? no
C(3) C(4) 1.37(1) ? ? yes
C(3) H(2) 0.950 ? ? no
C(4) C(5) 1.37(1) ? ? yes
C(4) H(3) 0.950 ? ? no
C(5) C(6) 1.418(10) ? ? yes
C(5) H(4) 0.950 ? ? no
C(6) C(7) 1.411(9) ? ? yes
C(7) H(5) 0.950 ? ? no
C(8) C(9) 1.454(10) ? ? yes
C(8) C(13) 1.39(1) ? ? yes
C(8) H(6) 0.950 ? ? no
C(9) C(10) 1.50(1) ? ? yes
C(9) H(7) 0.950 ? ? no
C(9) H(8) 0.950 ? ? no
C(10) C(11) 1.38(1) ? ? yes
C(10) H(9) 0.950 ? ? no
C(10) H(10) 0.950 ? ? no
C(11) C(12) 1.48(1) ? ? yes
C(11) H(11) 0.950 ? ? no
C(11) H(12) 0.950 ? ? no
C(12) C(13) 1.47(1) ? ? yes
C(12) H(13) 0.950 ? ? no
C(12) H(14) 0.950 ? ? no
C(13) H(15) 0.950 ? ? no
C(14) C(15) 1.439(9) ? ? yes
C(14) H(16) 0.950 ? ? no
C(15) C(16) 1.424(9) ? ? yes
C(15) C(20) 1.394(9) ? ? yes
C(16) C(17) 1.37(1) ? ? yes
C(16) H(17) 0.950 ? ? no
C(17) C(18) 1.364(10) ? ? yes
C(17) H(18) 0.950 ? ? no
C(18) C(19) 1.376(9) ? ? yes
C(18) H(19) 0.950 ? ? no
C(19) C(20) 1.419(8) ? ? yes
C(19) H(20) 0.950 ? ? no
C(21) C(22) 1.379(9) ? ? yes
C(21) C(26) 1.363(9) ? ? yes
C(22) C(23) 1.382(10) ? ? yes
C(22) H(21) 0.950 ? ? no
C(23) C(24) 1.35(1) ? ? yes
C(23) H(22) 0.950 ? ? no
C(24) C(25) 1.37(1) ? ? yes
C(24) H(23) 0.950 ? ? no
C(25) C(26) 1.381(10) ? ? yes
C(25) H(24) 0.950 ? ? no
C(26) H(25) 0.950 ? ? no
C(27) C(28) 1.36(1) ? ? yes
C(27) C(32) 1.36(1) ? ? yes
C(28) C(29) 1.40(2) ? ? yes
C(28) H(26) 0.950 ? ? no
C(29) C(30) 1.34(3) ? ? yes
C(29) H(27) 0.950 ? ? no
C(30) C(31) 1.32(3) ? ? yes
C(30) H(28) 0.950 ? ? no
C(31) C(32) 1.37(2) ? ? yes
C(31) H(29) 0.950 ? ? no
C(32) H(30) 0.950 ? ? no

loop_
_geom_hbond_atom_site_label_D
_geom_hbond_atom_site_label_H
_geom_hbond_atom_site_label_A
_geom_hbond_site_symmetry_A
_geom_hbond_distance_DH
_geom_hbond_distance_HA
_geom_hbond_distance_DA
_geom_hbond_angle_DHA
N(3) H(31) O(2) 5_655 0.87 2.15 2.911(7) 145
N(3) H(32) O(1) 5_655 0.87 2.17 2.929(7) 145
N(4) H(33) F(2) 5_656 0.87 2.35 3.04(1) 136
N(4) H(34) F(6) 5_655 0.87 2.71 3.089(9) 108
